data_7056314
loop_
_publ_author_name
'Shopov, Dimitar Yavorov'
'Sharninghausen, Liam'
'Sinha, Shashi Bhushan'
'Borowski, Julia'
'Mercado, Brandon'
'Brudvig, Gary'
'Crabtree, Robert H.'

_publ_section_title
;
 Synthesis of Pyridine-Alkoxide Ligands for Formation of Polynuclear
 Complexes
;
_journal_name_full 'New J. Chem.'
_journal_paper_doi 10.1039/C7NJ01845B
_journal_year 2017
_chemical_formula_sum 'C44 H44 Co2 N6 O6'
_chemical_formula_weight 870.71
_space_group_crystal_system monoclinic
_space_group_IT_number 14
_space_group_name_Hall '-P 2ybc'
_space_group_name_H-M_alt 'P 1 21/c 1'
_symmetry_space_group_name_Hall '-P 2ybc'
_symmetry_space_group_name_H-M 'P 1 21/c 1'
_atom_sites_solution_hydrogens geom
_atom_sites_solution_primary direct
_atom_sites_solution_secondary difmap
_audit_creation_method SHELXL-2014/7
_audit_update_record
;
2017-05-25 deposited with the CCDC.
2017-06-12 downloaded from the CCDC.
;
_cell_angle_alpha 90
_cell_angle_beta 93.505(7)
_cell_angle_gamma 90
_cell_formula_units_Z 2
_cell_length_a 8.4079(2)
_cell_length_b 12.0756(2)
_cell_length_c 19.9987(14)
_cell_measurement_reflns_used 33266
_cell_measurement_temperature 93(2)
_cell_measurement_theta_max 66.6
_cell_measurement_theta_min 2.2
_cell_volume 2026.68(15)
_computing_cell_refinement
; 
Rigaku CrystalClear-SM Expert 2.0 r15 
;
_computing_data_collection
; 
Rigaku CrystalClear-SM Expert 2.0 r15 
;
_computing_data_reduction
; 
Rigaku CrystalClear-SM Expert 2.0 r15 
;
_computing_molecular_graphics
; 
Dolomanov, O.V.; Bourhis, L.J.; Gildea, R.J.; Howard, J.A.K.; Puschmann, H., 
OLEX2: A complete structure solution, refinement and analysis program 
(2009). J. Appl. Cryst., 42, 339-341. 
;
_computing_publication_material 'SHELXL-2013/2 (Sheldrick, 2014)'
_computing_structure_refinement 'SHELXL-2014/7 (Sheldrick, 2014)'
_computing_structure_solution 'SHELXT-2014/5 (Sheldrick, 2014)'
_diffrn_ambient_temperature 93(2)
_diffrn_detector_area_resol_mean 22.2222
_diffrn_measured_fraction_theta_full 0.997
_diffrn_measured_fraction_theta_max 0.997
_diffrn_measurement_device_type
; 
Rigaku CrystalClear-SM Expert 2.0 r15 
;
_diffrn_measurement_method 'profile data from \w-scans'
_diffrn_radiation_type CuK\a
_diffrn_radiation_wavelength 1.54187
_diffrn_reflns_av_R_equivalents 0.1705
_diffrn_reflns_av_unetI/netI 0.0743
_diffrn_reflns_Laue_measured_fraction_full 0.997
_diffrn_reflns_Laue_measured_fraction_max 0.997
_diffrn_reflns_limit_h_max 9
_diffrn_reflns_limit_h_min -9
_diffrn_reflns_limit_k_max 14
_diffrn_reflns_limit_k_min -14
_diffrn_reflns_limit_l_max 23
_diffrn_reflns_limit_l_min -23
_diffrn_reflns_number 62645
_diffrn_reflns_point_group_measured_fraction_full 0.997
_diffrn_reflns_point_group_measured_fraction_max 0.997
_diffrn_reflns_theta_full 66.599
_diffrn_reflns_theta_max 66.599
_diffrn_reflns_theta_min 4.279
_diffrn_source 'Rotating Anode'
_exptl_absorpt_coefficient_mu 6.873
_exptl_absorpt_correction_T_max 1.000
_exptl_absorpt_correction_T_min 0.852
_exptl_absorpt_correction_type multi-scan
_exptl_absorpt_process_details 'Jacobson, R. (1998) Private Communication'
_exptl_crystal_colour Brown
_exptl_crystal_density_diffrn 1.427
_exptl_crystal_density_method 'not measured'
_exptl_crystal_description Plate
_exptl_crystal_F_000 904
_exptl_crystal_size_max 0.200
_exptl_crystal_size_mid 0.200
_exptl_crystal_size_min 0.100
_refine_diff_density_max 0.626
_refine_diff_density_min -1.118
_refine_diff_density_rms 0.130
_refine_ls_extinction_method none
_refine_ls_goodness_of_fit_ref 1.092
_refine_ls_hydrogen_treatment constr
_refine_ls_matrix_type full
_refine_ls_number_parameters 264
_refine_ls_number_reflns 3562
_refine_ls_number_restraints 0
_refine_ls_restrained_S_all 1.092
_refine_ls_R_factor_all 0.1063
_refine_ls_R_factor_gt 0.0793
_refine_ls_shift/su_max 0.000
_refine_ls_shift/su_mean 0.000
_refine_ls_structure_factor_coef Fsqd
_refine_ls_weighting_details 'w=1/[\s^2^(Fo^2^)+(0.1603P)^2^+0.3795P] where P=(Fo^2^+2Fc^2^)/3'
_refine_ls_weighting_scheme calc
_refine_ls_wR_factor_gt 0.2055
_refine_ls_wR_factor_ref 0.2592
_reflns_Friedel_coverage 0.000
_reflns_number_gt 2519
_reflns_number_total 3562
_reflns_threshold_expression 'I > 2\s(I)'
_cod_data_source_file c7nj01845b2.cif
_cod_data_source_block 007-17059-cot3-2_sq
_cod_depositor_comments
;
The following automatic conversions were performed:

'_exptl_absorpt_correction_type' value 'Multi-scan' changed to
'multi-scan' according to
/home/data/users/saulius/crontab/automatic-downloads/rss-feeds/RSC/lib/dictionaries/cif_core.dic
dictionary named 'cif_core.dic' version 2.4.2 from 2011-04-26.

Automatic conversion script
Id: cif_fix_values 4973 2017-02-22 13:04:09Z antanas 
;
_cod_database_code 7056314
_shelx_shelxl_version_number 2014/7
_shelx_space_group_comment
; 
The symmetry employed for this shelxl refinement is uniquely defined 
by the following loop, which should always be used as a source of 
symmetry information in preference to the above space-group names. 
They are only intended as comments. 
;
_shelx_estimated_absorpt_t_min 0.340
_shelx_estimated_absorpt_t_max 0.546

loop_
_space_group_symop_operation_xyz
'x, y, z'
'-x, y+1/2, -z+1/2'
'-x, -y, -z'
'x, -y-1/2, z-1/2'

loop_
_atom_site_label
_atom_site_type_symbol
_atom_site_fract_x
_atom_site_fract_y
_atom_site_fract_z
_atom_site_U_iso_or_equiv
_atom_site_adp_type
_atom_site_occupancy
_atom_site_site_symmetry_order
_atom_site_calc_flag
_atom_site_refinement_flags_posn
_atom_site_refinement_flags_adp
Co1 Co 0.55684(10) 0.40176(7) 0.53723(4) 0.0307(3) Uani 1 1 d . .
O3 O 0.4625(5) 0.6575(3) 0.37445(19) 0.0371(9) Uani 1 1 d . .
O2 O 0.5767(4) 0.4736(3) 0.44912(19) 0.0327(9) Uani 1 1 d . .
O1 O 0.6933(5) 0.2888(3) 0.50892(19) 0.0336(9) Uani 1 1 d . .
N2 N 0.2799(5) 0.5008(4) 0.4283(2) 0.0324(11) Uani 1 1 d . .
N1 N 0.3918(6) 0.2965(4) 0.5117(2) 0.0340(11) Uani 1 1 d . .
N3 N 0.2982(6) 0.4972(4) 0.2301(2) 0.0422(13) Uani 1 1 d . .
C10 C 0.3344(7) 0.4134(4) 0.3924(3) 0.0277(12) Uani 1 1 d . .
C5 C 0.4431(6) 0.2103(5) 0.4743(3) 0.0314(13) Uani 1 1 d . .
C19 C 0.5154(7) 0.4156(5) 0.3910(3) 0.0315(13) Uani 1 1 d . .
C9 C 0.2285(7) 0.3435(5) 0.3596(3) 0.0347(13) Uani 1 1 d . .
H9 H 0.2663 0.2854 0.3328 0.042 Uiso 1 1 calc R U
C15 C 0.3101(7) 0.5744(5) 0.2793(3) 0.0374(14) Uani 1 1 d . .
C6 C 0.1222(7) 0.5148(5) 0.4342(3) 0.0332(13) Uani 1 1 d . .
H6 H 0.0863 0.5749 0.4600 0.040 Uiso 1 1 calc R U
C17 C 0.6098(7) 0.2322(5) 0.4547(3) 0.0371(14) Uani 1 1 d . .
C8 C 0.0653(7) 0.3569(5) 0.3653(3) 0.0379(14) Uani 1 1 d . .
H8 H -0.0087 0.3075 0.3434 0.045 Uiso 1 1 calc R U
C14 C 0.1795(8) 0.6420(5) 0.2935(3) 0.0410(15) Uani 1 1 d . .
H14 H 0.1895 0.6971 0.3274 0.049 Uiso 1 1 calc R U
C2 C 0.1406(8) 0.2096(6) 0.5185(3) 0.0453(16) Uani 1 1 d . .
H2 H 0.0370 0.2103 0.5349 0.054 Uiso 1 1 calc R U
C7 C 0.0126(7) 0.4442(5) 0.4039(3) 0.0362(13) Uani 1 1 d . .
H7 H -0.0980 0.4546 0.4090 0.043 Uiso 1 1 calc R U
C18 C 0.5991(7) 0.3024(5) 0.3895(3) 0.0338(13) Uani 1 1 d . .
H18A H 0.7090 0.3149 0.3760 0.041 Uiso 1 1 calc R U
H18B H 0.5435 0.2574 0.3539 0.041 Uiso 1 1 calc R U
C21 C 0.4741(7) 0.5931(5) 0.3165(3) 0.0350(14) Uani 1 1 d . .
C20 C 0.5608(7) 0.4822(5) 0.3298(3) 0.0335(13) Uani 1 1 d . .
H20A H 0.5416 0.4349 0.2896 0.040 Uiso 1 1 calc R U
H20B H 0.6767 0.4973 0.3346 0.040 Uiso 1 1 calc R U
C11 C 0.1554(8) 0.4826(6) 0.1966(3) 0.0437(15) Uani 1 1 d . .
H11 H 0.1464 0.4266 0.1632 0.052 Uiso 1 1 calc R U
C1 C 0.2450(7) 0.2946(5) 0.5337(3) 0.0371(14) Uani 1 1 d . .
H1 H 0.2117 0.3539 0.5608 0.044 Uiso 1 1 calc R U
C4 C 0.3449(8) 0.1225(5) 0.4572(3) 0.0406(15) Uani 1 1 d . .
H4 H 0.3815 0.0627 0.4313 0.049 Uiso 1 1 calc R U
C22 C 0.5718(7) 0.6604(5) 0.2685(3) 0.0408(15) Uani 1 1 d . .
H22A H 0.5164 0.7300 0.2572 0.061 Uiso 1 1 calc R U
H22B H 0.5843 0.6177 0.2275 0.061 Uiso 1 1 calc R U
H22C H 0.6770 0.6767 0.2901 0.061 Uiso 1 1 calc R U
C12 C 0.0214(8) 0.5446(6) 0.2081(3) 0.0469(16) Uani 1 1 d . .
H12 H -0.0773 0.5320 0.1836 0.056 Uiso 1 1 calc R U
C16 C 0.7003(8) 0.1267(5) 0.4401(3) 0.0413(15) Uani 1 1 d . .
H16A H 0.8095 0.1454 0.4297 0.062 Uiso 1 1 calc R U
H16B H 0.6469 0.0886 0.4017 0.062 Uiso 1 1 calc R U
H16C H 0.7029 0.0781 0.4794 0.062 Uiso 1 1 calc R U
C3 C 0.1875(8) 0.1233(6) 0.4791(4) 0.0433(15) Uani 1 1 d . .
H3 H 0.1155 0.0651 0.4668 0.052 Uiso 1 1 calc R U
C13 C 0.0374(8) 0.6261(6) 0.2569(3) 0.0488(17) Uani 1 1 d . .
H13 H -0.0514 0.6717 0.2652 0.059 Uiso 1 1 calc R U

loop_
_atom_site_aniso_label
_atom_site_aniso_U_11
_atom_site_aniso_U_22
_atom_site_aniso_U_33
_atom_site_aniso_U_23
_atom_site_aniso_U_13
_atom_site_aniso_U_12
Co1 0.0351(6) 0.0309(6) 0.0255(6) -0.0009(4) -0.0032(4) 0.0002(4)
O3 0.042(2) 0.038(2) 0.031(2) 0.0065(18) -0.0019(18) -0.0064(18)
O2 0.035(2) 0.035(2) 0.027(2) -0.0040(17) -0.0049(16) -0.0033(17)
O1 0.041(2) 0.027(2) 0.032(2) -0.0026(16) -0.0057(17) 0.0000(16)
N2 0.032(2) 0.037(3) 0.028(3) 0.003(2) -0.004(2) 0.001(2)
N1 0.035(3) 0.037(3) 0.029(3) 0.006(2) -0.002(2) -0.001(2)
N3 0.055(3) 0.041(3) 0.029(3) -0.003(2) -0.003(2) -0.002(2)
C10 0.032(3) 0.034(3) 0.017(3) 0.003(2) 0.000(2) 0.002(2)
C5 0.033(3) 0.034(3) 0.027(3) 0.003(2) 0.000(2) 0.009(2)
C19 0.030(3) 0.038(3) 0.026(3) 0.001(2) -0.001(2) -0.004(2)
C9 0.036(3) 0.034(3) 0.034(3) -0.003(3) -0.001(2) -0.003(2)
C15 0.040(3) 0.042(3) 0.030(3) 0.008(3) -0.003(3) -0.003(3)
C6 0.035(3) 0.033(3) 0.031(3) 0.003(2) 0.000(2) 0.005(2)
C17 0.036(3) 0.040(3) 0.035(3) -0.001(3) -0.004(3) -0.002(3)
C8 0.040(3) 0.034(3) 0.039(4) -0.002(3) -0.004(3) -0.004(3)
C14 0.055(4) 0.035(3) 0.032(3) 0.001(3) -0.002(3) 0.002(3)
C2 0.041(4) 0.047(4) 0.048(4) 0.007(3) 0.003(3) -0.001(3)
C7 0.042(3) 0.033(3) 0.034(3) 0.003(3) 0.010(3) 0.003(3)
C18 0.040(3) 0.030(3) 0.031(3) -0.010(2) 0.001(2) 0.000(2)
C21 0.045(4) 0.039(3) 0.021(3) 0.001(2) -0.006(3) 0.000(2)
C20 0.037(3) 0.030(3) 0.034(3) -0.003(2) 0.001(3) 0.001(2)
C11 0.053(4) 0.047(4) 0.030(3) -0.001(3) -0.007(3) -0.008(3)
C1 0.041(3) 0.037(3) 0.033(3) 0.002(3) 0.004(3) -0.003(3)
C4 0.050(4) 0.034(3) 0.037(4) -0.001(3) -0.005(3) -0.002(3)
C22 0.035(3) 0.051(4) 0.036(3) 0.008(3) 0.002(3) -0.005(3)
C12 0.045(4) 0.063(4) 0.031(4) 0.002(3) -0.011(3) -0.004(3)
C16 0.051(4) 0.023(3) 0.049(4) -0.007(3) -0.005(3) 0.005(3)
C3 0.040(4) 0.041(3) 0.049(4) 0.002(3) 0.000(3) -0.001(3)
C13 0.041(4) 0.058(4) 0.046(4) 0.016(3) -0.008(3) 0.005(3)

loop_
_atom_type_symbol
_atom_type_description
_atom_type_scat_dispersion_real
_atom_type_scat_dispersion_imag
_atom_type_scat_source
C C 0.0181 0.0091 'International Tables Vol C Tables 4.2.6.8 and 6.1.1.4'
H H 0.0000 0.0000 'International Tables Vol C Tables 4.2.6.8 and 6.1.1.4'
Co Co -2.3653 3.6143 'International Tables Vol C Tables 4.2.6.8 and 6.1.1.4'
N N 0.0311 0.0180 'International Tables Vol C Tables 4.2.6.8 and 6.1.1.4'
O O 0.0492 0.0322 'International Tables Vol C Tables 4.2.6.8 and 6.1.1.4'

loop_
_geom_angle_atom_site_label_1
_geom_angle_atom_site_label_2
_geom_angle_atom_site_label_3
_geom_angle
_geom_angle_site_symmetry_1
_geom_angle_site_symmetry_3
O1 Co1 N2 96.72(18) . 3_666
O1 Co1 O2 170.12(17) . 3_666
N2 Co1 O2 83.02(18) 3_666 3_666
O1 Co1 O3 95.37(17) . 3_666
N2 Co1 O3 89.80(19) 3_666 3_666
O2 Co1 O3 94.50(17) 3_666 3_666
O1 Co1 N1 83.41(19) . .
N2 Co1 N1 173.91(19) 3_666 .
O2 Co1 N1 97.90(19) 3_666 .
O3 Co1 N1 84.13(18) 3_666 .
O1 Co1 O2 87.93(16) . .
N2 Co1 O2 87.34(18) 3_666 .
O2 Co1 O2 82.19(17) 3_666 .
O3 Co1 O2 175.86(16) 3_666 .
N1 Co1 O2 98.75(18) . .
O1 Co1 Co1 128.09(13) . 3_666
N2 Co1 Co1 83.66(14) 3_666 3_666
O2 Co1 Co1 42.03(12) 3_666 3_666
O3 Co1 Co1 136.48(13) 3_666 3_666
N1 Co1 Co1 101.08(15) . 3_666
O2 Co1 Co1 40.16(11) . 3_666
C21 O3 Co1 124.5(3) . 3_666
C19 O2 Co1 108.5(3) . 3_666
C19 O2 Co1 117.6(3) . .
Co1 O2 Co1 97.81(17) 3_666 .
C17 O1 Co1 107.1(3) . .
C6 N2 C10 120.3(5) . .
C6 N2 Co1 125.5(4) . 3_666
C10 N2 Co1 114.1(4) . 3_666
C1 N1 C5 119.7(5) . .
C1 N1 Co1 126.1(4) . .
C5 N1 Co1 113.6(4) . .
C11 N3 C15 118.3(6) . .
C9 C10 N2 119.9(5) . .
C9 C10 C19 128.7(5) . .
N2 C10 C19 111.2(5) . .
N1 C5 C4 121.3(5) . .
N1 C5 C17 109.8(5) . .
C4 C5 C17 128.8(5) . .
O2 C19 C10 107.8(5) . .
O2 C19 C20 107.4(4) . .
C10 C19 C20 108.7(5) . .
O2 C19 C18 108.0(4) . .
C10 C19 C18 116.3(5) . .
C20 C19 C18 108.3(5) . .
C10 C9 C8 120.4(5) . .
C10 C9 H9 119.8 . .
C8 C9 H9 119.8 . .
N3 C15 C14 121.3(6) . .
N3 C15 C21 118.4(5) . .
C14 C15 C21 120.1(6) . .
N2 C6 C7 121.4(5) . .
N2 C6 H6 119.3 . .
C7 C6 H6 119.3 . .
O1 C17 C5 108.0(5) . .
O1 C17 C16 108.6(5) . .
C5 C17 C16 112.9(5) . .
O1 C17 C18 112.1(5) . .
C5 C17 C18 107.9(5) . .
C16 C17 C18 107.4(5) . .
C9 C8 C7 118.8(6) . .
C9 C8 H8 120.6 . .
C7 C8 H8 120.6 . .
C13 C14 C15 118.3(6) . .
C13 C14 H14 120.9 . .
C15 C14 H14 120.9 . .
C1 C2 C3 119.4(6) . .
C1 C2 H2 120.3 . .
C3 C2 H2 120.3 . .
C6 C7 C8 119.2(5) . .
C6 C7 H7 120.4 . .
C8 C7 H7 120.4 . .
C19 C18 C17 118.2(5) . .
C19 C18 H18A 107.8 . .
C17 C18 H18A 107.8 . .
C19 C18 H18B 107.8 . .
C17 C18 H18B 107.8 . .
H18A C18 H18B 107.1 . .
O3 C21 C22 106.9(5) . .
O3 C21 C20 113.3(5) . .
C22 C21 C20 107.6(5) . .
O3 C21 C15 112.0(5) . .
C22 C21 C15 105.8(5) . .
C20 C21 C15 110.8(5) . .
C19 C20 C21 117.1(5) . .
C19 C20 H20A 108.0 . .
C21 C20 H20A 108.0 . .
C19 C20 H20B 108.0 . .
C21 C20 H20B 108.0 . .
H20A C20 H20B 107.3 . .
N3 C11 C12 123.8(6) . .
N3 C11 H11 118.1 . .
C12 C11 H11 118.1 . .
N1 C1 C2 122.1(6) . .
N1 C1 H1 119.0 . .
C2 C1 H1 119.0 . .
C5 C4 C3 118.3(6) . .
C5 C4 H4 120.8 . .
C3 C4 H4 120.8 . .
C21 C22 H22A 109.5 . .
C21 C22 H22B 109.5 . .
H22A C22 H22B 109.5 . .
C21 C22 H22C 109.5 . .
H22A C22 H22C 109.5 . .
H22B C22 H22C 109.5 . .
C11 C12 C13 117.1(6) . .
C11 C12 H12 121.4 . .
C13 C12 H12 121.4 . .
C17 C16 H16A 109.5 . .
C17 C16 H16B 109.5 . .
H16A C16 H16B 109.5 . .
C17 C16 H16C 109.5 . .
H16A C16 H16C 109.5 . .
H16B C16 H16C 109.5 . .
C2 C3 C4 119.1(6) . .
C2 C3 H3 120.4 . .
C4 C3 H3 120.4 . .
C14 C13 C12 121.1(7) . .
C14 C13 H13 119.4 . .
C12 C13 H13 119.4 . .

loop_
_geom_bond_atom_site_label_1
_geom_bond_atom_site_label_2
_geom_bond_distance
_geom_bond_site_symmetry_2
Co1 O1 1.891(4) .
Co1 N2 1.905(5) 3_666
Co1 O2 1.907(4) 3_666
Co1 O3 1.922(4) 3_666
Co1 N1 1.927(5) .
Co1 O2 1.980(4) .
Co1 Co1 2.9302(17) 3_666
O3 C21 1.404(7) .
O3 Co1 1.922(4) 3_666
O2 C19 1.426(7) .
O2 Co1 1.907(4) 3_666
O1 C17 1.429(7) .
N2 C6 1.350(7) .
N2 C10 1.371(7) .
N2 Co1 1.905(5) 3_666
N1 C1 1.336(7) .
N1 C5 1.367(7) .
N3 C11 1.350(8) .
N3 C15 1.355(8) .
C10 C9 1.365(8) .
C10 C19 1.524(8) .
C5 C4 1.375(8) .
C5 C17 1.502(8) .
C19 C20 1.533(8) .
C19 C18 1.539(8) .
C9 C8 1.394(8) .
C9 H9 0.9500 .
C15 C14 1.411(9) .
C15 C21 1.543(8) .
C6 C7 1.370(8) .
C6 H6 0.9500 .
C17 C16 1.522(8) .
C17 C18 1.552(8) .
C8 C7 1.394(8) .
C8 H8 0.9500 .
C14 C13 1.377(9) .
C14 H14 0.9500 .
C2 C1 1.372(9) .
C2 C3 1.378(10) .
C2 H2 0.9500 .
C7 H7 0.9500 .
C18 H18A 0.9900 .
C18 H18B 0.9900 .
C21 C22 1.535(8) .
C21 C20 1.540(8) .
C20 H20A 0.9900 .
C20 H20B 0.9900 .
C11 C12 1.384(9) .
C11 H11 0.9500 .
C1 H1 0.9500 .
C4 C3 1.420(9) .
C4 H4 0.9500 .
C22 H22A 0.9800 .
C22 H22B 0.9800 .
C22 H22C 0.9800 .
C12 C13 1.386(10) .
C12 H12 0.9500 .
C16 H16A 0.9800 .
C16 H16B 0.9800 .
C16 H16C 0.9800 .
C3 H3 0.9500 .
C13 H13 0.9500 .
